data_2311119
loop_
_publ_author_name
'Horton, Peter N.'
'Akkurt, Mehmet'
'Mohamed, Shaaban K.'
'Abdelhamid, Antar A.'
'Marzouk, Adel A.'

_publ_section_title
;
 1-{(Z)-[3-(1-Hy-droxy-eth-yl)anilino]methyl-idene}naphthalen-2(1H)-one.
;
_journal_coeditor_code SU2542
_journal_issue 'Pt 1'
_journal_name_full 'Acta crystallographica. Section E, Structure reports online'
_journal_page_first o106
_journal_paper_doi 10.1107/S1600536812050635
_journal_volume 69
_journal_year 2013
_chemical_formula_iupac 'C19 H17 N O2'
_chemical_formula_moiety 'C19 H17 N O2'
_chemical_formula_sum 'C19 H17 N O2'
_chemical_formula_weight 291.34
_chemical_name_systematic
;
1-{(<i>Z</i>)-[3-(1-Hydroxyethyl)anilino]methylidene}naphthalen-
2(1<i>H</i>)-one
;
_space_group_IT_number 14
_space_group_name_Hall '-P 2ybc'
_space_group_name_H-M_alt 'P 1 21/c 1'
_symmetry_cell_setting monoclinic
_symmetry_space_group_name_Hall '-P 2ybc'
_symmetry_space_group_name_H-M 'P 1 21/c 1'
_atom_sites_solution_hydrogens geom
_atom_sites_solution_primary direct
_atom_sites_solution_secondary difmap
_cell_angle_alpha 90
_cell_angle_beta 92.927(9)
_cell_angle_gamma 90
_cell_formula_units_Z 4
_cell_length_a 18.9837(10)
_cell_length_b 4.740(2)
_cell_length_c 16.105(8)
_cell_measurement_reflns_used 3255
_cell_measurement_temperature 100(2)
_cell_measurement_theta_max 27.5
_cell_measurement_theta_min 2.5
_cell_volume 1447.3(9)
_computing_cell_refinement '<i>CrystalClear-SM Expert</i> (Rigaku, 2012)'
_computing_data_collection '<i>CrystalClear-SM Expert</i> (Rigaku, 2012)'
_computing_data_reduction '<i>CrystalClear-SM Expert</i> (Rigaku, 2012)'
_computing_molecular_graphics 'ORTEP-3 for Windows (Farrugia, 2012)'
_computing_publication_material 'WinGX (Farrugia, 2012), PARST (Nardelli, 1995) and PLATON (Spek, 2009)'
_computing_structure_refinement 'SHELXL97 (Sheldrick, 2008)'
_computing_structure_solution 'SHELXS97 (Sheldrick, 2008)'
_diffrn_ambient_temperature 100(2)
_diffrn_detector_area_resol_mean 28.5714
_diffrn_measured_fraction_theta_full 0.971
_diffrn_measured_fraction_theta_max 0.956
_diffrn_measurement_device 'four-circle \k diffractometer'
_diffrn_measurement_device_type 'Rigaku AFC12 (Right)'
_diffrn_measurement_method 'profile data from \w-scans'
_diffrn_radiation_type MoK\a
_diffrn_radiation_wavelength 0.71075
_diffrn_reflns_av_R_equivalents 0.0214
_diffrn_reflns_av_sigmaI/netI 0.0258
_diffrn_reflns_limit_h_max 24
_diffrn_reflns_limit_h_min -22
_diffrn_reflns_limit_k_max 6
_diffrn_reflns_limit_k_min -5
_diffrn_reflns_limit_l_max 20
_diffrn_reflns_limit_l_min -19
_diffrn_reflns_number 7947
_diffrn_reflns_reduction_process
;
;
_diffrn_reflns_theta_full 25.00
_diffrn_reflns_theta_max 27.49
_diffrn_reflns_theta_min 3.22
_exptl_absorpt_coefficient_mu 0.087
_exptl_absorpt_correction_T_max 0.997
_exptl_absorpt_correction_T_min 0.982
_exptl_absorpt_correction_type multi-scan
_exptl_absorpt_process_details '(<i>CrystalClear-SM Expert</i>; Rigaku, 2012)'
_exptl_crystal_colour Orange
_exptl_crystal_density_diffrn 1.337
_exptl_crystal_density_method 'Not Measured'
_exptl_crystal_description plate
_exptl_crystal_F_000 616
_exptl_crystal_size_max 0.21
_exptl_crystal_size_mid 0.10
_exptl_crystal_size_min 0.03
_refine_diff_density_max 0.416
_refine_diff_density_min -0.400
_refine_ls_extinction_method none
_refine_ls_goodness_of_fit_ref 1.064
_refine_ls_hydrogen_treatment constr
_refine_ls_matrix_type full
_refine_ls_number_parameters 200
_refine_ls_number_reflns 3169
_refine_ls_number_restraints 6
_refine_ls_restrained_S_all 1.089
_refine_ls_R_factor_all 0.0716
_refine_ls_R_factor_gt 0.0653
_refine_ls_shift/su_max 0.000
_refine_ls_shift/su_mean 0.000
_refine_ls_structure_factor_coef Fsqd
_refine_ls_weighting_details 'calc w=1/[\s^2^(Fo^2^)+(0.0842P)^2^+0.8621P] where P=(Fo^2^+2Fc^2^)/3'
_refine_ls_weighting_scheme calc
_refine_ls_wR_factor_gt 0.1687
_refine_ls_wR_factor_ref 0.1745
_reflns_number_gt 2836
_reflns_number_total 3169
_reflns_threshold_expression I>2\s(I)
_cod_data_source_file su2542sup1.cif
_cod_data_source_block I
_cod_original_sg_symbol_H-M 'P 21/c'
_cod_database_code 2311119

loop_
_symmetry_equiv_pos_site_id
_symmetry_equiv_pos_as_xyz
1 x,y,z
2 -x,1/2+y,1/2-z
3 -x,-y,-z
4 x,1/2-y,1/2+z

loop_
_atom_site_aniso_label
_atom_site_aniso_U_11
_atom_site_aniso_U_22
_atom_site_aniso_U_33
_atom_site_aniso_U_12
_atom_site_aniso_U_13
_atom_site_aniso_U_23
O1 0.0371(7) 0.0427(8) 0.0281(7) 0.0014(6) 0.0089(6) 0.0039(7)
O2 0.0445(8) 0.0360(8) 0.0263(7) -0.0094(6) 0.0095(6) -0.0020(6)
N1 0.0282(7) 0.0306(8) 0.0233(8) -0.0037(6) 0.0043(6) 0.0008(7)
C1 0.0262(8) 0.0290(9) 0.0272(9) -0.0057(7) 0.0032(7) -0.0007(8)
C2 0.0271(9) 0.0324(10) 0.0307(10) -0.0053(7) 0.0026(7) 0.0008(8)
C3 0.0320(9) 0.0375(11) 0.0306(10) -0.0048(8) -0.0005(7) 0.0053(9)
C4 0.0283(9) 0.0351(11) 0.0409(12) -0.0024(8) -0.0023(8) 0.0042(9)
C5 0.0257(9) 0.0322(10) 0.0380(11) -0.0052(7) 0.0025(7) -0.0023(9)
C6 0.0299(10) 0.0368(11) 0.0485(13) 0.0009(8) 0.0029(8) -0.0019(10)
C7 0.0361(11) 0.0398(12) 0.0476(13) -0.0011(9) 0.0112(9) -0.0113(11)
C8 0.0397(11) 0.0393(11) 0.0364(11) -0.0050(9) 0.0096(8) -0.0065(10)
C9 0.0342(10) 0.0349(11) 0.0325(10) -0.0017(8) 0.0053(8) -0.0030(9)
C10 0.0244(8) 0.0293(9) 0.0324(10) -0.0066(7) 0.0033(7) -0.0019(8)
C11 0.0278(9) 0.0290(9) 0.0251(9) -0.0065(7) 0.0039(7) -0.0031(8)
C12 0.0269(8) 0.0263(9) 0.0245(9) -0.0057(7) 0.0013(6) 0.0001(8)
C13 0.0283(9) 0.0393(11) 0.0229(9) -0.0063(7) 0.0039(7) -0.0023(8)
C14 0.0292(9) 0.0411(11) 0.0248(9) -0.0091(8) -0.0017(7) 0.0050(9)
C15 0.0315(9) 0.0310(10) 0.0316(10) -0.0045(7) -0.0037(7) 0.0035(9)
C16 0.0348(10) 0.0297(10) 0.0275(10) 0.0001(7) 0.0035(7) -0.0030(8)
C17 0.0354(9) 0.0295(10) 0.0219(9) -0.0020(7) 0.0047(7) 0.0018(8)
C18 0.0393(9) 0.0592(12) 0.0294(8) -0.0086(8) -0.0012(6) 0.0102(8)
C19A 0.0393(9) 0.0592(12) 0.0294(8) -0.0086(8) -0.0012(6) 0.0102(8)

loop_
_atom_site_type_symbol
_atom_site_label
_atom_site_fract_x
_atom_site_fract_y
_atom_site_fract_z
_atom_site_U_iso_or_equiv
_atom_site_thermal_displace_type
_atom_site_calc_flag
_atom_site_refinement_flags
_atom_site_occupancy
_atom_site_disorder_assembly
_atom_site_disorder_group
O O1 0.24195(7) 0.6722(3) 0.13570(9) 0.0357(4) Uani d . 1.000 . .
O O2 0.30336(7) -0.3769(3) 0.49991(9) 0.0353(4) Uani d D 1.000 A .
N N1 0.28516(8) 0.3859(3) 0.26369(10) 0.0273(4) Uani d . 1.000 . .
C C1 0.19536(9) 0.7409(4) 0.26860(11) 0.0274(5) Uani d . 1.000 . .
C C2 0.19913(9) 0.8010(4) 0.18140(12) 0.0300(6) Uani d . 1.000 . .
C C3 0.15259(10) 1.0149(5) 0.14572(13) 0.0334(6) Uani d . 1.000 . .
C C4 0.10697(10) 1.1537(5) 0.19253(13) 0.0349(6) Uani d . 1.000 . .
C C5 0.10260(9) 1.1025(4) 0.28010(13) 0.0319(6) Uani d . 1.000 . .
C C6 0.05493(10) 1.2531(5) 0.32734(15) 0.0384(7) Uani d . 1.000 . .
C C7 0.05156(11) 1.2097(5) 0.41139(15) 0.0409(7) Uani d . 1.000 . .
C C8 0.09706(11) 1.0136(5) 0.45051(14) 0.0382(6) Uani d . 1.000 . .
C C9 0.14383(10) 0.8623(4) 0.40615(13) 0.0337(6) Uani d . 1.000 . .
C C10 0.14765(9) 0.8979(4) 0.31905(12) 0.0286(5) Uani d . 1.000 . .
C C11 0.23989(9) 0.5345(4) 0.30527(11) 0.0272(5) Uani d . 1.000 . .
C C12 0.33197(9) 0.1781(4) 0.29629(11) 0.0259(5) Uani d . 1.000 . .
C C13 0.32893(10) 0.0716(4) 0.37676(11) 0.0301(6) Uani d . 1.000 . .
C C14 0.37591(10) -0.1355(5) 0.40543(12) 0.0318(6) Uani d D 1.000 A .
C C15 0.42692(10) -0.2333(4) 0.35367(12) 0.0316(6) Uani d . 1.000 . .
C C16 0.42992(10) -0.1285(4) 0.27363(12) 0.0306(6) Uani d . 1.000 . .
C C17 0.38249(10) 0.0757(4) 0.24463(12) 0.0288(5) Uani d . 1.000 . .
C C18 0.37040(11) -0.2558(6) 0.49218(13) 0.0427(6) Uani d D 1.000 . .
C C19A 0.39187(15) -0.0604(7) 0.55719(17) 0.0427(6) Uani d DP 0.775(5) A 1
C C19B 0.4279(3) -0.288(2) 0.5443(5) 0.049(3) Uiso d DP 0.225(5) A 3
H H1 0.28620 0.42020 0.21010 0.0330 Uiso c R 1.000 . .
H H2 0.29650 -0.40430 0.55040 0.0530 Uiso c R 1.000 . .
H H4 0.07660 1.29040 0.16670 0.0420 Uiso c R 1.000 . .
H H6 0.02440 1.38770 0.30060 0.0460 Uiso c R 1.000 . .
H H7 0.01880 1.31150 0.44250 0.0490 Uiso c R 1.000 . .
H H8 0.09560 0.98470 0.50880 0.0460 Uiso c R 1.000 . .
H H9 0.17430 0.73090 0.43430 0.0400 Uiso c R 1.000 . .
H H11 0.23730 0.49980 0.36310 0.0330 Uiso c R 1.000 . .
H H13 0.29440 0.14120 0.41230 0.0360 Uiso c R 1.000 . .
H H15 0.45980 -0.37230 0.37320 0.0380 Uiso c R 1.000 . .
H H16 0.46470 -0.19700 0.23840 0.0370 Uiso c R 1.000 . .
H H17 0.38460 0.14550 0.18950 0.0350 Uiso c R 1.000 . .
H H18A 0.40480 -0.41550 0.49660 0.0510 Uiso c RP 0.775(5) A 1
H H19A 0.38530 -0.14750 0.61150 0.0640 Uiso c RP 0.775(5) A 1
H H19B 0.36320 0.11110 0.55180 0.0640 Uiso c RP 0.775(5) A 1
H H19C 0.44170 -0.01220 0.55260 0.0640 Uiso c RP 0.775(5) A 1
H H3 0.15420 1.05860 0.08830 0.0400 Uiso c R 1.000 . .
H H18B 0.35580 -0.07110 0.51590 0.0510 Uiso d RP 0.225(5) A 2
H H19D 0.45850 -0.12250 0.54060 0.0730 Uiso c RP 0.225(5) A 3
H H19E 0.45380 -0.45720 0.52860 0.0730 Uiso c RP 0.225(5) A 3
H H19F 0.41320 -0.30840 0.60140 0.0730 Uiso c RP 0.225(5) A 3

loop_
_atom_type_symbol
_atom_type_description
_atom_type_scat_dispersion_real
_atom_type_scat_dispersion_imag
_atom_type_scat_source
C C 0.0033 0.0016 ' International Tables Vol C Tables 4.2.6.8 and 6.1.1.4'
H H 0.0000 0.0000 ' International Tables Vol C Tables 4.2.6.8 and 6.1.1.4'
N N 0.0061 0.0033 ' International Tables Vol C Tables 4.2.6.8 and 6.1.1.4'
O O 0.0106 0.0060 ' International Tables Vol C Tables 4.2.6.8 and 6.1.1.4'

loop_
_geom_angle_atom_site_label_1
_geom_angle_atom_site_label_2
_geom_angle_atom_site_label_3
_geom_angle
_geom_angle_publ_flag
C18 O2 H2 110.00 no
C11 N1 C12 126.75(16) no
C11 N1 H1 117.00 no
C12 N1 H1 117.00 no
C2 C1 C10 120.55(16) no
C2 C1 C11 119.34(16) no
C10 C1 C11 120.08(16) no
C1 C2 C3 117.87(17) no
O1 C2 C3 119.99(18) no
O1 C2 C1 122.14(17) no
C2 C3 C4 121.15(19) no
C3 C4 C5 122.5(2) no
C4 C5 C6 121.06(18) no
C4 C5 C10 119.06(17) no
C6 C5 C10 119.87(19) no
C5 C6 C7 121.4(2) no
C6 C7 C8 119.0(2) no
C7 C8 C9 121.0(2) no
C8 C9 C10 121.37(18) no
C1 C10 C5 118.83(17) no
C1 C10 C9 123.86(17) no
C5 C10 C9 117.31(17) no
N1 C11 C1 123.53(16) no
C13 C12 C17 119.52(17) no
N1 C12 C13 122.93(16) no
N1 C12 C17 117.54(16) no
C12 C13 C14 120.55(17) no
C13 C14 C15 119.45(18) no
C13 C14 C18 119.88(18) no
C15 C14 C18 120.66(19) no
C14 C15 C16 120.11(18) no
C15 C16 C17 120.46(18) no
C12 C17 C16 119.90(18) no
O2 C18 C19A 114.92(19) no
C14 C18 C19B 121.5(4) no
O2 C18 C19B 127.2(4) no
C14 C18 C19A 113.4(2) no
O2 C18 C14 109.87(16) no
C2 C3 H3 119.00 no
C4 C3 H3 119.00 no
C3 C4 H4 119.00 no
C5 C4 H4 119.00 no
C5 C6 H6 119.00 no
C7 C6 H6 119.00 no
C6 C7 H7 121.00 no
C8 C7 H7 120.00 no
C7 C8 H8 120.00 no
C9 C8 H8 119.00 no
C8 C9 H9 119.00 no
C10 C9 H9 119.00 no
N1 C11 H11 118.00 no
C1 C11 H11 118.00 no
C12 C13 H13 120.00 no
C14 C13 H13 120.00 no
C14 C15 H15 120.00 no
C16 C15 H15 120.00 no
C15 C16 H16 120.00 no
C17 C16 H16 120.00 no
C12 C17 H17 120.00 no
C16 C17 H17 120.00 no
O2 C18 H18A 106.00 no
O2 C18 H18B 93.00 no
C14 C18 H18A 106.00 no
C14 C18 H18B 93.00 no
C19A C18 H18A 106.00 no
C19B C18 H18B 95.00 no
C18 C19A H19A 109.00 no
C18 C19A H19B 109.00 no
C18 C19A H19C 109.00 no
H19A C19A H19B 109.00 no
H19A C19A H19C 109.00 no
H19B C19A H19C 110.00 no
C18 C19B H19D 110.00 no
C18 C19B H19E 109.00 no
C18 C19B H19F 110.00 no
H19D C19B H19E 109.00 no
H19D C19B H19F 110.00 no
H19E C19B H19F 109.00 no

loop_
_geom_bond_atom_site_label_1
_geom_bond_atom_site_label_2
_geom_bond_distance
_geom_bond_publ_flag
O1 C2 1.279(2) no
O2 C18 1.407(3) no
O2 H2 0.8400 no
N1 C11 1.320(2) no
N1 C12 1.410(2) no
N1 H1 0.8800 no
C1 C10 1.452(3) no
C1 C11 1.403(3) no
C1 C2 1.438(3) no
C2 C3 1.445(3) no
C3 C4 1.348(3) no
C4 C5 1.438(3) no
C5 C10 1.418(3) no
C5 C6 1.406(3) no
C6 C7 1.374(3) no
C7 C8 1.397(3) no
C8 C9 1.370(3) no
C9 C10 1.418(3) no
C12 C17 1.389(3) no
C12 C13 1.395(3) no
C13 C14 1.389(3) no
C14 C18 1.518(3) no
C14 C15 1.389(3) no
C15 C16 1.385(3) no
C16 C17 1.387(3) no
C18 C19B 1.351(7) no
C18 C19A 1.441(4) no
C3 H3 0.9500 no
C4 H4 0.9500 no
C6 H6 0.9500 no
C7 H7 0.9500 no
C8 H8 0.9500 no
C9 H9 0.9500 no
C11 H11 0.9500 no
C13 H13 0.9500 no
C15 H15 0.9500 no
C16 H16 0.9500 no
C17 H17 0.9500 no
C18 H18A 1.0000 no
C18 H18B 1.0000 no
C19A H19A 0.9800 no
C19A H19B 0.9800 no
C19A H19C 0.9800 no
C19B H19D 0.9800 no
C19B H19E 0.9800 no
C19B H19F 0.9800 no

loop_
_geom_hbond_atom_site_label_D
_geom_hbond_atom_site_label_H
_geom_hbond_atom_site_label_A
_geom_hbond_site_symmetry_A
_geom_hbond_distance_DH
_geom_hbond_distance_HA
_geom_hbond_distance_DA
_geom_hbond_angle_DHA
_geom_hbond_publ_flag
N1 H1 O1 . 0.88 1.86 2.567(2) 136 yes
O2 H2 O1 4_555 0.84 2.08 2.710(2) 132 yes
C11 H11 O2 1_565 0.95 2.55 3.327(3) 140 yes

loop_
_geom_torsion_atom_site_label_1
_geom_torsion_atom_site_label_2
_geom_torsion_atom_site_label_3
_geom_torsion_atom_site_label_4
_geom_torsion
_geom_torsion_publ_flag
C11 N1 C12 C17 -170.74(18) no
C12 N1 C11 C1 179.24(17) no
C11 N1 C12 C13 9.9(3) no
C10 C1 C2 O1 178.02(17) no
C10 C1 C2 C3 -1.9(3) no
C11 C1 C2 O1 0.0(3) no
C11 C1 C2 C3 -179.93(17) no
C11 C1 C10 C9 1.8(3) no
C2 C1 C11 N1 -1.1(3) no
C10 C1 C11 N1 -179.17(17) no
C11 C1 C10 C5 -179.16(17) no
C2 C1 C10 C5 2.8(3) no
C2 C1 C10 C9 -176.24(17) no
O1 C2 C3 C4 180.0(2) no
C1 C2 C3 C4 -0.1(3) no
C2 C3 C4 C5 1.2(3) no
C3 C4 C5 C6 179.3(2) no
C3 C4 C5 C10 -0.2(3) no
C4 C5 C6 C7 -178.5(2) no
C10 C5 C6 C7 1.0(3) no
C4 C5 C10 C1 -1.8(3) no
C4 C5 C10 C9 177.36(18) no
C6 C5 C10 C1 178.70(18) no
C6 C5 C10 C9 -2.2(3) no
C5 C6 C7 C8 0.6(3) no
C6 C7 C8 C9 -1.0(3) no
C7 C8 C9 C10 -0.3(3) no
C8 C9 C10 C1 -179.09(19) no
C8 C9 C10 C5 1.9(3) no
N1 C12 C13 C14 179.28(18) no
C17 C12 C13 C14 0.0(3) no
N1 C12 C17 C16 179.89(17) no
C13 C12 C17 C16 -0.8(3) no
C12 C13 C14 C15 1.0(3) no
C12 C13 C14 C18 -178.05(19) no
C13 C14 C15 C16 -1.2(3) no
C18 C14 C15 C16 177.85(19) no
C13 C14 C18 O2 59.0(3) no
C13 C14 C18 C19A -71.1(3) no
C15 C14 C18 O2 -120.0(2) no
C15 C14 C18 C19A 109.8(3) no
C14 C15 C16 C17 0.4(3) no
C15 C16 C17 C12 0.6(3) no
